data_7235694
loop_
_publ_author_name
'Xu, Bo'
'Sun, Yi-Qiang'
'Li, Jie'
'Li, Cun-Cheng'

_publ_section_title
;
 Structural and functional studies on coordination polymers based on
 5-tert-butylisophthalic acid and N,N&#x2032;-bis-(4-pyridylmethyl)
 piperazine
;
_journal_issue 49
_journal_name_full 'RSC Advances'
_journal_page_first 25588
_journal_paper_doi 10.1039/c4ra03569k
_journal_volume 4
_journal_year 2014
_chemical_formula_sum 'C36 H42 N6 Ni O6'
_chemical_formula_weight 713.47
_space_group_IT_number 14
_space_group_name_Hall '-P 2ybc'
_space_group_name_H-M_alt 'P 1 21/c 1'
_symmetry_cell_setting monoclinic
_symmetry_space_group_name_H-M 'P 1 21/c 1'
_atom_sites_solution_hydrogens geom
_atom_sites_solution_primary direct
_atom_sites_solution_secondary difmap
_audit_creation_method SHELXL-97
_cell_angle_alpha 90.00
_cell_angle_beta 105.175(3)
_cell_angle_gamma 90.00
_cell_formula_units_Z 4
_cell_length_a 11.0054(3)
_cell_length_b 17.5194(5)
_cell_length_c 19.5049(5)
_cell_measurement_temperature 293(2)
_cell_volume 3629.57(18)
_computing_structure_refinement 'SHELXL-97 (Sheldrick, 1997)'
_computing_structure_solution 'SHELXS-97 (Sheldrick, 1990)'
_diffrn_ambient_temperature 293(2)
_diffrn_measured_fraction_theta_full 0.998
_diffrn_measured_fraction_theta_max 0.998
_diffrn_radiation_monochromator graphite
_diffrn_radiation_source 'fine-focus sealed tube'
_diffrn_radiation_type MoK\a
_diffrn_radiation_wavelength 0.71073
_diffrn_reflns_av_R_equivalents 0.0317
_diffrn_reflns_av_sigmaI/netI 0.0231
_diffrn_reflns_limit_h_max 13
_diffrn_reflns_limit_h_min -13
_diffrn_reflns_limit_k_max 21
_diffrn_reflns_limit_k_min -21
_diffrn_reflns_limit_l_max 24
_diffrn_reflns_limit_l_min -24
_diffrn_reflns_number 36444
_diffrn_reflns_theta_full 26.37
_diffrn_reflns_theta_max 26.37
_diffrn_reflns_theta_min 3.03
_exptl_absorpt_coefficient_mu 0.587
_exptl_absorpt_correction_T_max 0.8672
_exptl_absorpt_correction_T_min 0.8437
_exptl_crystal_density_diffrn 1.306
_exptl_crystal_density_method 'not measured'
_exptl_crystal_F_000 1504
_exptl_crystal_size_max 0.30
_exptl_crystal_size_mid 0.26
_exptl_crystal_size_min 0.25
_refine_diff_density_max 0.922
_refine_diff_density_min -0.765
_refine_diff_density_rms 0.059
_refine_ls_extinction_method none
_refine_ls_goodness_of_fit_ref 1.058
_refine_ls_hydrogen_treatment mixed
_refine_ls_matrix_type full
_refine_ls_number_parameters 445
_refine_ls_number_reflns 7399
_refine_ls_number_restraints 0
_refine_ls_restrained_S_all 1.058
_refine_ls_R_factor_all 0.0530
_refine_ls_R_factor_gt 0.0433
_refine_ls_shift/su_max 0.001
_refine_ls_shift/su_mean 0.000
_refine_ls_structure_factor_coef Fsqd
_refine_ls_weighting_details 'calc w=1/[\s^2^(Fo^2^)+(0.0577P)^2^+3.3442P] where P=(Fo^2^+2Fc^2^)/3'
_refine_ls_weighting_scheme calc
_refine_ls_wR_factor_gt 0.1129
_refine_ls_wR_factor_ref 0.1204
_reflns_number_gt 6313
_reflns_number_total 7399
_reflns_threshold_expression >2sigma(I)
_cod_data_source_file c4ra03569k2.cif
_cod_data_source_block f:\keyan\struct~1\nitbip\01
_cod_depositor_comments
;
The following automatic conversions were performed:

data item '_symmetry_cell_setting' value 'Monoclinic' was changed to
'monoclinic' in accordance with the
/home/saulius/struct/COD-crude-data/automatic-downloads/DataCite-retrospective/RSC/depositions/lib/dictionaries/cif_core.dic
dictionary named 'cif_core.dic' version 2.4.2 last updated on
2011-04-26.

Automatic conversion script
Id: cif_fix_values 6909 2019-04-08 15:41:33Z antanas 
;
_cod_original_cell_volume 3629.57(17)
_cod_original_sg_symbol_H-M P21/c
_cod_database_code 7235694

loop_
_symmetry_equiv_pos_as_xyz
'x, y, z'
'-x, y+1/2, -z+1/2'
'-x, -y, -z'
'x, -y-1/2, z-1/2'

loop_
_atom_site_label
_atom_site_type_symbol
_atom_site_fract_x
_atom_site_fract_y
_atom_site_fract_z
_atom_site_U_iso_or_equiv
_atom_site_adp_type
_atom_site_occupancy
_atom_site_symmetry_multiplicity
_atom_site_calc_flag
_atom_site_refinement_flags
Ni1 Ni 0.81208(2) 0.220384(16) 0.113449(14) 0.02188(10) Uani 1 1 d .
O2 O 1.10993(16) 0.28231(11) 0.18897(9) 0.0418(5) Uani 1 1 d .
O1W O 0.87263(15) 0.30550(10) 0.19098(8) 0.0330(4) Uani 1 1 d .
O3 O 1.63132(14) 0.21026(10) 0.12146(9) 0.0321(4) Uani 1 1 d .
N1 N 0.77631(17) 0.13014(11) 0.03625(9) 0.0263(4) Uani 1 1 d .
O1 O 0.98312(14) 0.23162(9) 0.09125(8) 0.0292(4) Uani 1 1 d .
N2 N 0.6455(2) -0.01950(12) -0.19039(11) 0.0341(5) Uani 1 1 d .
O4 O 1.57627(18) 0.27204(14) 0.20826(11) 0.0606(7) Uani 1 1 d .
N6 N 0.9643(2) -0.00807(11) 0.42409(11) 0.0362(5) Uani 1 1 d .
N3 N 0.4531(2) -0.02670(12) -0.32196(11) 0.0366(5) Uani 1 1 d .
C4 C 1.41831(19) 0.24362(12) 0.10327(12) 0.0249(4) Uani 1 1 d .
N5 N 0.87452(17) 0.13734(11) 0.19216(10) 0.0279(4) Uani 1 1 d .
C6 C 1.3927(2) 0.22862(13) 0.03063(12) 0.0288(5) Uani 1 1 d .
H013 H 1.4594 0.2212 0.0103 0.035 Uiso 1 1 calc R
C8 C 1.2695(2) 0.22441(13) -0.01220(12) 0.0294(5) Uani 1 1 d .
C25 C 0.3237(2) -0.14350(15) -0.41880(13) 0.0367(6) Uani 1 1 d .
H015 H 0.3331 -0.1516 -0.3706 0.044 Uiso 1 1 calc R
C3 C 1.32004(19) 0.25551(12) 0.13434(12) 0.0235(4) Uani 1 1 d .
H016 H 1.3368 0.2681 0.1822 0.028 Uiso 1 1 calc R
C7 C 1.1730(2) 0.23342(13) 0.02115(12) 0.0278(5) Uani 1 1 d .
H017 H 1.0900 0.2293 -0.0059 0.033 Uiso 1 1 calc R
C35 C 0.9754(3) -0.07403(14) 0.47143(14) 0.0410(6) Uani 1 1 d .
H01A H 1.0595 -0.0952 0.4805 0.049 Uiso 1 1 calc R
H01B H 0.9160 -0.1131 0.4487 0.049 Uiso 1 1 calc R
N4 N 0.26496(17) -0.19419(11) -0.53703(10) 0.0286(4) Uani 1 1 d .
C2 C 1.19615(19) 0.24844(12) 0.09344(11) 0.0236(4) Uani 1 1 d .
C24 C 0.3556(2) -0.07353(15) -0.44230(13) 0.0337(5) Uani 1 1 d .
C17 C 0.7295(2) 0.01133(13) -0.06338(12) 0.0320(5) Uani 1 1 d .
C14 C 0.8358(2) 0.05556(16) -0.05251(14) 0.0400(6) Uani 1 1 d .
H023 H 0.8941 0.0465 -0.0785 0.048 Uiso 1 1 calc R
C18 C 0.7017(3) -0.05042(15) -0.11899(13) 0.0401(6) Uani 1 1 d .
H02A H 0.7792 -0.0769 -0.1189 0.048 Uiso 1 1 calc R
H02B H 0.6444 -0.0872 -0.1073 0.048 Uiso 1 1 calc R
C20 C 0.5816(3) -0.05129(17) -0.31662(14) 0.0429(6) Uani 1 1 d .
H02C H 0.6302 -0.0088 -0.3272 0.051 Uiso 1 1 calc R
H02D H 0.5812 -0.0913 -0.3510 0.051 Uiso 1 1 calc R
C5 C 1.5531(2) 0.24327(14) 0.14847(13) 0.0288(5) Uani 1 1 d .
C23 C 0.3880(3) -0.00520(16) -0.39418(14) 0.0413(6) Uani 1 1 d .
H02E H 0.4409 0.0291 -0.4127 0.050 Uiso 1 1 calc R
H02F H 0.3113 0.0219 -0.3938 0.050 Uiso 1 1 calc R
C36 C 1.0504(3) 0.05127(14) 0.45944(14) 0.0401(6) Uani 1 1 d .
H02G H 1.0416 0.0955 0.4287 0.048 Uiso 1 1 calc R
H02H H 1.1363 0.0330 0.4683 0.048 Uiso 1 1 calc R
C26 C 0.2782(2) -0.20094(15) -0.46680(13) 0.0347(5) Uani 1 1 d .
H029 H 0.2553 -0.2469 -0.4497 0.042 Uiso 1 1 calc R
C19 C 0.6413(3) -0.08052(16) -0.24277(14) 0.0413(6) Uani 1 1 d .
H03A H 0.5931 -0.1233 -0.2324 0.050 Uiso 1 1 calc R
H03B H 0.7260 -0.0982 -0.2399 0.050 Uiso 1 1 calc R
C33 C 0.9512(2) 0.02837(14) 0.29986(12) 0.0351(5) Uani 1 1 d .
C9 C 1.2404(3) 0.21055(17) -0.09263(13) 0.0401(6) Uani 1 1 d .
C30 C 0.8545(3) 0.07882(17) 0.29871(15) 0.0481(7) Uani 1 1 d .
H033 H 0.8129 0.0771 0.3345 0.058 Uiso 1 1 calc R
C28 C 0.3037(2) -0.12829(15) -0.55900(13) 0.0342(5) Uani 1 1 d .
H034 H 0.3007 -0.1232 -0.6069 0.041 Uiso 1 1 calc R
C27 C 0.3478(2) -0.06773(15) -0.51440(13) 0.0368(6) Uani 1 1 d .
H035 H 0.3724 -0.0229 -0.5325 0.044 Uiso 1 1 calc R
C13 C 0.8558(2) 0.11327(16) -0.00298(14) 0.0392(6) Uani 1 1 d .
H036 H 0.9288 0.1422 0.0036 0.047 Uiso 1 1 calc R
C29 C 0.8190(3) 0.13166(16) 0.24493(13) 0.0412(6) Uani 1 1 d .
H037 H 0.7533 0.1649 0.2455 0.049 Uiso 1 1 calc R
C1 C 1.08905(19) 0.25504(13) 0.12832(11) 0.0249(4) Uani 1 1 d .
C31 C 0.9680(2) 0.08841(16) 0.19287(14) 0.0421(6) Uani 1 1 d .
H039 H 1.0077 0.0911 0.1563 0.051 Uiso 1 1 calc R
O2W O 1.7594(2) 0.3507(3) 0.29632(17) 0.1243(16) Uani 1 1 d .
C32 C 1.0084(3) 0.03426(16) 0.24479(14) 0.0450(7) Uani 1 1 d .
H041 H 1.0741 0.0016 0.2429 0.054 Uiso 1 1 calc R
C22 C 0.4556(3) 0.03516(17) -0.27130(15) 0.0466(7) Uani 1 1 d .
H04A H 0.3703 0.0520 -0.2744 0.056 Uiso 1 1 calc R
H04B H 0.5023 0.0781 -0.2827 0.056 Uiso 1 1 calc R
C16 C 0.6500(3) 0.02717(18) -0.02164(17) 0.0536(8) Uani 1 1 d .
H043 H 0.5779 -0.0022 -0.0261 0.064 Uiso 1 1 calc R
C21 C 0.5167(3) 0.00784(17) -0.19703(15) 0.0451(7) Uani 1 1 d .
H04C H 0.5188 0.0493 -0.1638 0.054 Uiso 1 1 calc R
H04D H 0.4669 -0.0332 -0.1849 0.054 Uiso 1 1 calc R
C34 C 0.9895(3) -0.03111(16) 0.35700(14) 0.0481(7) Uani 1 1 d .
H04E H 0.9443 -0.0780 0.3408 0.058 Uiso 1 1 calc R
H04F H 1.0787 -0.0414 0.3651 0.058 Uiso 1 1 calc R
C15 C 0.6753(3) 0.08611(17) 0.02696(15) 0.0446(7) Uani 1 1 d .
H046 H 0.6192 0.0953 0.0543 0.054 Uiso 1 1 calc R
C10 C 1.1447(8) 0.1503(5) -0.1156(3) 0.194(5) Uani 1 1 d .
H04G H 1.0642 0.1692 -0.1128 0.233 Uiso 1 1 calc R
H04H H 1.1673 0.1066 -0.0853 0.233 Uiso 1 1 calc R
H04I H 1.1403 0.1361 -0.1637 0.233 Uiso 1 1 calc R
C11 C 1.3535(6) 0.1882(6) -0.1161(2) 0.208(5) Uani 1 1 d .
H04J H 1.3308 0.1819 -0.1667 0.250 Uiso 1 1 calc R
H04K H 1.3862 0.1409 -0.0938 0.250 Uiso 1 1 calc R
H04L H 1.4165 0.2272 -0.1028 0.250 Uiso 1 1 calc R
C12 C 1.1912(10) 0.2803(3) -0.1309(2) 0.184(4) Uani 1 1 d .
H04M H 1.2519 0.3206 -0.1171 0.221 Uiso 1 1 calc R
H04N H 1.1144 0.2947 -0.1196 0.221 Uiso 1 1 calc R
H04O H 1.1748 0.2716 -0.1811 0.221 Uiso 1 1 calc R

loop_
_atom_site_aniso_label
_atom_site_aniso_U_11
_atom_site_aniso_U_22
_atom_site_aniso_U_33
_atom_site_aniso_U_23
_atom_site_aniso_U_13
_atom_site_aniso_U_12
Ni1 0.01468(14) 0.03108(17) 0.02035(15) 0.00111(11) 0.00545(10) 0.00113(10)
O2 0.0222(8) 0.0733(13) 0.0297(9) -0.0149(8) 0.0068(7) -0.0031(8)
O1W 0.0257(8) 0.0437(10) 0.0297(8) -0.0054(7) 0.0075(7) 0.0005(7)
O3 0.0158(7) 0.0462(10) 0.0366(9) 0.0008(7) 0.0107(6) 0.0026(7)
N1 0.0235(9) 0.0319(10) 0.0230(9) 0.0000(7) 0.0055(7) -0.0024(8)
O1 0.0171(7) 0.0422(9) 0.0298(8) -0.0078(7) 0.0089(6) -0.0056(6)
N2 0.0370(11) 0.0338(11) 0.0305(10) -0.0085(8) 0.0071(8) -0.0019(9)
O4 0.0248(9) 0.0968(18) 0.0538(13) -0.0408(12) -0.0011(9) 0.0050(10)
N6 0.0526(13) 0.0266(10) 0.0291(10) 0.0075(8) 0.0100(9) 0.0083(9)
N3 0.0356(11) 0.0398(12) 0.0326(11) -0.0129(9) 0.0055(9) -0.0019(9)
C4 0.0182(10) 0.0252(11) 0.0310(11) 0.0001(9) 0.0061(9) -0.0005(8)
N5 0.0225(9) 0.0373(11) 0.0245(9) 0.0030(8) 0.0073(7) 0.0042(8)
C6 0.0206(10) 0.0372(13) 0.0316(12) 0.0013(9) 0.0122(9) 0.0016(9)
C8 0.0265(11) 0.0365(13) 0.0257(11) 0.0017(9) 0.0078(9) 0.0014(9)
C25 0.0428(14) 0.0411(14) 0.0259(12) -0.0036(10) 0.0085(10) 0.0005(11)
C3 0.0187(10) 0.0246(10) 0.0276(11) -0.0031(9) 0.0067(8) 0.0000(8)
C7 0.0171(10) 0.0373(13) 0.0277(11) 0.0001(9) 0.0037(8) -0.0004(9)
C35 0.0586(17) 0.0259(12) 0.0374(14) 0.0076(10) 0.0105(12) 0.0036(11)
N4 0.0233(9) 0.0359(11) 0.0271(10) -0.0046(8) 0.0074(8) -0.0009(8)
C2 0.0182(10) 0.0240(10) 0.0294(11) 0.0006(9) 0.0078(8) 0.0004(8)
C24 0.0266(11) 0.0397(14) 0.0328(12) -0.0072(10) 0.0040(9) -0.0015(10)
C17 0.0400(13) 0.0281(12) 0.0259(11) -0.0007(9) 0.0048(10) -0.0019(10)
C14 0.0386(14) 0.0473(15) 0.0376(14) -0.0123(11) 0.0161(11) -0.0041(11)
C18 0.0530(16) 0.0306(13) 0.0347(13) -0.0053(10) 0.0081(12) -0.0049(11)
C20 0.0396(14) 0.0545(17) 0.0356(14) -0.0142(12) 0.0118(11) 0.0011(12)
C5 0.0168(10) 0.0337(12) 0.0359(13) -0.0003(10) 0.0069(9) -0.0007(9)
C23 0.0419(14) 0.0412(15) 0.0375(14) -0.0084(11) 0.0045(11) -0.0024(11)
C36 0.0512(16) 0.0305(13) 0.0395(14) 0.0111(11) 0.0136(12) 0.0018(11)
C26 0.0390(13) 0.0363(13) 0.0296(12) -0.0017(10) 0.0106(10) -0.0003(11)
C19 0.0436(15) 0.0416(15) 0.0369(14) -0.0147(11) 0.0073(11) 0.0039(12)
C33 0.0439(14) 0.0336(13) 0.0266(12) 0.0026(10) 0.0070(10) 0.0091(11)
C9 0.0355(13) 0.0603(17) 0.0260(12) -0.0021(11) 0.0106(10) 0.0023(12)
C30 0.0548(17) 0.0596(18) 0.0385(14) 0.0186(13) 0.0276(13) 0.0252(14)
C28 0.0312(12) 0.0442(14) 0.0275(12) -0.0027(10) 0.0083(10) -0.0051(10)
C27 0.0354(13) 0.0394(14) 0.0352(13) -0.0017(11) 0.0084(10) -0.0087(11)
C13 0.0318(13) 0.0480(15) 0.0414(14) -0.0156(12) 0.0161(11) -0.0125(11)
C29 0.0410(14) 0.0525(16) 0.0353(13) 0.0143(12) 0.0193(11) 0.0219(12)
C1 0.0183(10) 0.0296(11) 0.0268(11) 0.0025(9) 0.0058(8) 0.0010(8)
C31 0.0385(14) 0.0558(17) 0.0379(14) 0.0125(12) 0.0203(11) 0.0179(12)
O2W 0.0425(14) 0.220(4) 0.107(2) -0.104(3) 0.0139(15) -0.0102(19)
C32 0.0439(15) 0.0506(17) 0.0439(15) 0.0104(13) 0.0177(12) 0.0240(13)
C22 0.0422(15) 0.0477(16) 0.0447(15) -0.0198(13) 0.0022(12) 0.0058(12)
C16 0.0503(17) 0.0595(19) 0.0589(18) -0.0248(15) 0.0283(14) -0.0326(15)
C21 0.0428(15) 0.0524(17) 0.0401(14) -0.0201(13) 0.0107(12) 0.0024(12)
C34 0.071(2) 0.0386(15) 0.0348(14) 0.0070(11) 0.0145(13) 0.0202(14)
C15 0.0398(14) 0.0539(17) 0.0478(15) -0.0188(13) 0.0253(12) -0.0175(13)
C10 0.233(8) 0.307(10) 0.056(3) -0.082(4) 0.061(4) -0.190(8)
C11 0.112(4) 0.452(14) 0.047(2) -0.078(5) -0.004(3) 0.136(7)
C12 0.414(14) 0.100(4) 0.032(2) 0.014(2) 0.044(4) 0.065(6)

loop_
_atom_type_symbol
_atom_type_description
_atom_type_scat_dispersion_real
_atom_type_scat_dispersion_imag
_atom_type_scat_source
C C 0.0033 0.0016 'International Tables Vol C Tables 4.2.6.8 and 6.1.1.4'
H H 0.0000 0.0000 'International Tables Vol C Tables 4.2.6.8 and 6.1.1.4'
N N 0.0061 0.0033 'International Tables Vol C Tables 4.2.6.8 and 6.1.1.4'
O O 0.0106 0.0060 'International Tables Vol C Tables 4.2.6.8 and 6.1.1.4'
Ni Ni 0.3393 1.1124 'International Tables Vol C Tables 4.2.6.8 and 6.1.1.4'

loop_
_geom_angle_atom_site_label_1
_geom_angle_atom_site_label_2
_geom_angle_atom_site_label_3
_geom_angle
_geom_angle_site_symmetry_1
_geom_angle_site_symmetry_3
O3 Ni1 O1 172.43(6) 1_455 .
O3 Ni1 N5 91.30(7) 1_455 .
O1 Ni1 N5 94.49(7) . .
O3 Ni1 O1W 97.94(6) 1_455 .
O1 Ni1 O1W 87.03(6) . .
N5 Ni1 O1W 89.09(7) . .
O3 Ni1 N4 84.10(7) 1_455 2_654
O1 Ni1 N4 90.23(7) . 2_654
N5 Ni1 N4 175.11(7) . 2_654
O1W Ni1 N4 89.89(7) . 2_654
O3 Ni1 N1 89.21(7) 1_455 .
O1 Ni1 N1 86.13(6) . .
N5 Ni1 N1 88.13(7) . .
O1W Ni1 N1 172.39(7) . .
N4 Ni1 N1 93.47(7) 2_654 .
C5 O3 Ni1 140.95(16) . 1_655
C15 N1 C13 116.3(2) . .
C15 N1 Ni1 121.16(16) . .
C13 N1 Ni1 122.45(15) . .
C1 O1 Ni1 131.98(14) . .
C21 N2 C19 108.7(2) . .
C21 N2 C18 111.1(2) . .
C19 N2 C18 108.6(2) . .
C36 N6 C34 111.7(2) . .
C36 N6 C35 109.2(2) . .
C34 N6 C35 110.0(2) . .
C23 N3 C20 111.7(2) . .
C23 N3 C22 112.3(2) . .
C20 N3 C22 109.0(2) . .
C3 C4 C6 119.9(2) . .
C3 C4 C5 120.2(2) . .
C6 C4 C5 119.79(19) . .
C29 N5 C31 116.9(2) . .
C29 N5 Ni1 119.29(16) . .
C31 N5 Ni1 123.83(16) . .
C4 C6 C8 121.6(2) . .
C7 C8 C6 117.1(2) . .
C7 C8 C9 121.0(2) . .
C6 C8 C9 121.9(2) . .
C26 C25 C24 120.0(2) . .
C4 C3 C2 119.6(2) . .
C2 C7 C8 122.4(2) . .
N6 C35 C36 110.6(2) . 3_756
C28 N4 C26 116.3(2) . .
C28 N4 Ni1 118.98(15) . 2_644
C26 N4 Ni1 124.70(17) . 2_644
C7 C2 C3 119.32(19) . .
C7 C2 C1 120.87(19) . .
C3 C2 C1 119.80(19) . .
C25 C24 C27 116.5(2) . .
C25 C24 C23 122.4(2) . .
C27 C24 C23 121.0(2) . .
C16 C17 C14 116.4(2) . .
C16 C17 C18 122.2(2) . .
C14 C17 C18 121.4(2) . .
C17 C14 C13 119.8(2) . .
N2 C18 C17 111.9(2) . .
N3 C20 C19 110.0(2) . .
O4 C5 O3 126.0(2) . .
O4 C5 C4 118.5(2) . .
O3 C5 C4 115.5(2) . .
N3 C23 C24 112.0(2) . .
N6 C36 C35 111.3(2) . 3_756
N4 C26 C25 123.5(2) . .
N2 C19 C20 110.1(2) . .
C30 C33 C32 116.5(2) . .
C30 C33 C34 121.4(2) . .
C32 C33 C34 122.1(2) . .
C12 C9 C10 107.6(6) . .
C12 C9 C11 107.0(5) . .
C10 C9 C11 107.8(5) . .
C12 C9 C8 109.9(3) . .
C10 C9 C8 111.4(3) . .
C11 C9 C8 112.9(3) . .
C33 C30 C29 120.5(2) . .
N4 C28 C27 123.4(2) . .
C28 C27 C24 120.1(2) . .
N1 C13 C14 123.7(2) . .
N5 C29 C30 122.9(2) . .
O2 C1 O1 125.5(2) . .
O2 C1 C2 119.16(19) . .
O1 C1 C2 115.30(19) . .
N5 C31 C32 123.4(2) . .
C31 C32 C33 119.9(2) . .
N3 C22 C21 109.8(2) . .
C17 C16 C15 120.9(2) . .
N2 C21 C22 111.5(2) . .
N6 C34 C33 113.0(2) . .
N1 C15 C16 122.7(2) . .

loop_
_geom_bond_atom_site_label_1
_geom_bond_atom_site_label_2
_geom_bond_distance
_geom_bond_site_symmetry_2
Ni1 O3 2.0436(15) 1_455
Ni1 O1 2.0485(15) .
Ni1 N5 2.0961(19) .
Ni1 O1W 2.1040(17) .
Ni1 N4 2.1258(19) 2_654
Ni1 N1 2.1474(18) .
O2 C1 1.240(3) .
O3 C5 1.261(3) .
O3 Ni1 2.0436(15) 1_655
N1 C15 1.326(3) .
N1 C13 1.337(3) .
O1 C1 1.268(3) .
N2 C21 1.470(3) .
N2 C19 1.471(3) .
N2 C18 1.471(3) .
O4 C5 1.234(3) .
N6 C36 1.453(3) .
N6 C34 1.463(3) .
N6 C35 1.464(3) .
N3 C23 1.453(3) .
N3 C20 1.455(3) .
N3 C22 1.462(3) .
C4 C3 1.387(3) .
C4 C6 1.395(3) .
C4 C5 1.515(3) .
N5 C29 1.331(3) .
N5 C31 1.336(3) .
C6 C8 1.397(3) .
C8 C7 1.392(3) .
C8 C9 1.536(3) .
C25 C26 1.376(3) .
C25 C24 1.386(4) .
C3 C2 1.393(3) .
C7 C2 1.391(3) .
C35 C36 1.502(4) 3_756
N4 C28 1.339(3) .
N4 C26 1.345(3) .
N4 Ni1 2.1258(19) 2_644
C2 C1 1.512(3) .
C24 C27 1.390(3) .
C24 C23 1.505(3) .
C17 C16 1.371(4) .
C17 C14 1.372(4) .
C17 C18 1.506(3) .
C14 C13 1.376(3) .
C20 C19 1.508(4) .
C36 C35 1.502(4) 3_756
C33 C30 1.380(4) .
C33 C32 1.383(4) .
C33 C34 1.503(3) .
C9 C12 1.461(6) .
C9 C10 1.475(6) .
C9 C11 1.486(5) .
C30 C29 1.377(4) .
C28 C27 1.377(3) .
C31 C32 1.374(4) .
C22 C21 1.507(4) .
C16 C15 1.380(4) .
